data_4127263
loop_
_publ_author_name
'Nesbit, Mark A.'
'Oyala, Paul H.'
'Peters, Jonas C.'

_publ_section_title
;
 Characterization of the Earliest Intermediate of Fe-N<sub>2</sub>
 Protonation: CW and Pulse EPR Detection of an Fe-NNH Species and Its
 Evolution to Fe-NNH<sub>2</sub><sup/>.
;
_journal_issue 20
_journal_name_full 'Journal of the American Chemical Society'
_journal_page_first 8116
_journal_page_last 8127
_journal_paper_doi 10.1021/jacs.8b12082
_journal_volume 141
_journal_year 2019
_chemical_formula_moiety 'C96 H126 B Fe N2 O6 P3, C5 H12'
_chemical_formula_sum 'C101 H138 B Fe N2 O6 P3'
_chemical_formula_weight 1635.70
_space_group_crystal_system triclinic
_space_group_IT_number 2
_space_group_name_Hall '-P 1'
_space_group_name_H-M_alt 'P -1'
_symmetry_space_group_name_Hall '-P 1'
_symmetry_space_group_name_H-M 'P -1'
_atom_sites_solution_hydrogens geom
_audit_creation_date 2017-07-14
_audit_creation_method
;
Olex2 1.2
(compiled 2017.03.28 svn.r3405 for OlexSys, GUI svn.r5337)
;
_cell_angle_alpha 86.055(3)
_cell_angle_beta 81.569(3)
_cell_angle_gamma 89.245(3)
_cell_formula_units_Z 2
_cell_length_a 11.8779(8)
_cell_length_b 14.7827(9)
_cell_length_c 27.0968(17)
_cell_measurement_reflns_used 9904
_cell_measurement_temperature 100(2)
_cell_measurement_theta_max 23.96
_cell_measurement_theta_min 2.21
_cell_volume 4695.3(5)
_computing_molecular_graphics 'Olex2 (Dolomanov et al., 2009)'
_computing_publication_material 'Olex2 (Dolomanov et al., 2009)'
_computing_structure_refinement 'ShelXL (Sheldrick, 2015)'
_diffrn_ambient_temperature 99.98
_diffrn_measured_fraction_theta_full 1.000
_diffrn_measured_fraction_theta_max 0.998
_diffrn_measurement_device_type 'Bruker APEX-II CCD'
_diffrn_measurement_method '\f and \w scans'
_diffrn_radiation_type MoK\a
_diffrn_radiation_wavelength 0.71073
_diffrn_reflns_av_R_equivalents 0.1253
_diffrn_reflns_av_unetI/netI 0.0969
_diffrn_reflns_Laue_measured_fraction_full 1.000
_diffrn_reflns_Laue_measured_fraction_max 0.998
_diffrn_reflns_limit_h_max 15
_diffrn_reflns_limit_h_min -15
_diffrn_reflns_limit_k_max 18
_diffrn_reflns_limit_k_min -18
_diffrn_reflns_limit_l_max 34
_diffrn_reflns_limit_l_min -34
_diffrn_reflns_number 133486
_diffrn_reflns_point_group_measured_fraction_full 1.000
_diffrn_reflns_point_group_measured_fraction_max 0.998
_diffrn_reflns_theta_full 25.242
_diffrn_reflns_theta_max 27.169
_diffrn_reflns_theta_min 0.761
_diffrn_standards_number 0
_exptl_absorpt_coefficient_mu 0.264
_exptl_absorpt_correction_T_max 0.7455
_exptl_absorpt_correction_T_min 0.6644
_exptl_absorpt_correction_type multi-scan
_exptl_absorpt_process_details
;
SADABS-2014/5 (Bruker,2014/5) was used for absorption correction.
wR2(int) was 0.0682 before and 0.0577 after correction.
The Ratio of minimum to maximum transmission is 0.8912.
The \l/2 correction factor is 0.00150.
;
_exptl_crystal_colour brown
_exptl_crystal_colour_primary brown
_exptl_crystal_density_diffrn 1.157
_exptl_crystal_description block
_exptl_crystal_F_000 1764
_refine_diff_density_max 0.837
_refine_diff_density_min -0.559
_refine_diff_density_rms 0.076
_refine_ls_extinction_method none
_refine_ls_goodness_of_fit_ref 1.038
_refine_ls_hydrogen_treatment constr
_refine_ls_matrix_type full
_refine_ls_number_parameters 1059
_refine_ls_number_reflns 20823
_refine_ls_number_restraints 0
_refine_ls_restrained_S_all 1.038
_refine_ls_R_factor_all 0.1263
_refine_ls_R_factor_gt 0.0695
_refine_ls_shift/su_max 0.001
_refine_ls_shift/su_mean 0.000
_refine_ls_structure_factor_coef Fsqd
_refine_ls_weighting_details
;
 w=1/[\s^2^(Fo^2^)+(0.0691P)^2^+3.3554P]
 where P=(Fo^2^+2Fc^2^)/3
;
_refine_ls_weighting_scheme calc
_refine_ls_wR_factor_gt 0.1409
_refine_ls_wR_factor_ref 0.1623
_reflns_Friedel_coverage 0.000
_reflns_number_gt 13040
_reflns_number_total 20823
_reflns_threshold_expression 'I > 2\s(I)'
_cod_data_source_file ja8b12082_si_002.cif
_cod_data_source_block ArP3BFeN2
_cod_depositor_comments 'Adding full bibliography for 4127262--4127263.cif.'
_cod_database_code 4127263
_shelxl_version_number 2013-2
_shelx_space_group_comment
;
The symmetry employed for this shelxl refinement is uniquely defined
by the following loop, which should always be used as a source of
symmetry information in preference to the above space-group names.
They are only intended as comments.
;
_olex2_refinement_description
;
1. Fixed Uiso
 At 1.2 times of:
  All C(H) groups, All C(H,H) groups
 At 1.5 times of:
  All C(H,H,H) groups
2.a Ternary CH refined with riding coordinates:
 C94(H94), C45(H45), C90(H90), C13(H13), C30(H30), C49(H49), C58(H58),
 C62(H62), C81(H81), C26(H26), C17(H17), C77(H77)
2.b Secondary CH2 refined with riding coordinates:
 C102(H10A,H10B), C101(H10C,H10D), C103(H10H,H10I)
2.c Aromatic/amide H refined with riding coordinates:
 C85(H85), C12(H12), C70(H70), C89(H89), C67(H67), C53(H53), C3(H3), C40(H40),
 C57(H57), C44(H44), C21(H21), C25(H25), C76(H76), C8(H8), C5(H5), C35(H35),
 C4(H4), C38(H38), C68(H68), C69(H69), C6(H6), C36(H36), C72(H72), C37(H37)
2.d Idealised Me refined as rotating group:
 C93(H93A,H93B,H93C), C51(H51A,H51B,H51C), C96(H96A,H96B,H96C), C50(H50A,H50B,
 H50C), C47(H47A,H47B,H47C), C15(H15A,H15B,H15C), C91(H91A,H91B,H91C), C61(H61A,
 H61B,H61C), C16(H16A,H16B,H16C), C27(H27A,H27B,H27C), C48(H48A,H48B,H48C),
 C92(H92A,H92B,H92C), C59(H59A,H59B,H59C), C63(H63A,H63B,H63C), C19(H19A,H19B,
 H19C), C29(H29A,H29B,H29C), C78(H78A,H78B,H78C), C02P(H02A,H02B,H02C),
 C32(H32A,H32B,H32C), C95(H95A,H95B,H95C), C28(H28A,H28B,H28C), C31(H31A,H31B,
 H31C), C79(H79A,H79B,H79C), C60(H60A,H60B,H60C), C18(H18A,H18B,H18C), C83(H83A,
 H83B,H83C), C64(H64A,H64B,H64C), C46(H46A,H46B,H46C), C80(H80A,H80B,H80C),
 C82(H82A,H82B,H82C), C100(H10E,H10F,H10G), C104(H10J,H10K,H10L)
;
_olex2_submission_special_instructions 'No special instructions were received'

loop_
_space_group_symop_operation_xyz
'x, y, z'
'-x, -y, -z'

loop_
_atom_site_label
_atom_site_type_symbol
_atom_site_fract_x
_atom_site_fract_y
_atom_site_fract_z
_atom_site_U_iso_or_equiv
_atom_site_adp_type
_atom_site_occupancy
_atom_site_site_symmetry_order
_atom_site_calc_flag
_atom_site_refinement_flags_posn
Fe1 Fe 0.45581(4) 0.67360(3) 0.24869(2) 0.01447(11) Uani 1 1 d .
P3 P 0.42615(7) 0.55571(6) 0.30213(3) 0.01581(18) Uani 1 1 d .
P2 P 0.55611(7) 0.61064(6) 0.18297(3) 0.01583(18) Uani 1 1 d .
P1 P 0.41105(7) 0.77776(6) 0.30314(3) 0.01520(18) Uani 1 1 d .
O005 O -0.05159(17) 0.50313(15) 0.41113(8) 0.0204(5) Uani 1 1 d .
O006 O 0.37181(19) 0.36792(16) 0.04536(8) 0.0269(5) Uani 1 1 d .
O007 O 0.7154(2) 0.87947(16) 0.01026(8) 0.0287(6) Uani 1 1 d .
O008 O 0.0247(2) 1.04443(16) 0.30135(9) 0.0314(6) Uani 1 1 d .
O009 O 0.4533(2) 0.81916(18) 0.51694(8) 0.0317(6) Uani 1 1 d .
N1 N 0.3281(2) 0.68303(17) 0.21945(9) 0.0165(6) Uani 1 1 d .
O00B O 0.4803(3) 0.16331(17) 0.26125(10) 0.0434(7) Uani 1 1 d .
N2 N 0.2468(2) 0.6841(2) 0.20257(10) 0.0279(7) Uani 1 1 d .
C39 C 0.6074(3) 0.6948(2) 0.13097(11) 0.0175(7) Uani 1 1 d .
C84 C 0.2793(3) 0.5397(2) 0.33642(11) 0.0183(7) Uani 1 1 d .
C85 C 0.1957(3) 0.6047(2) 0.33093(11) 0.0179(7) Uani 1 1 d .
H85 H 0.2147 0.6580 0.3099 0.021 Uiso 1 1 calc R
C65 C 0.6015(3) 0.6279(2) 0.33625(11) 0.0165(7) Uani 1 1 d .
C86 C 0.0843(3) 0.5938(2) 0.35554(11) 0.0184(7) Uani 1 1 d .
C12 C 0.5142(3) 0.8427(2) 0.37991(11) 0.0195(7) Uani 1 1 d .
H12 H 0.5629 0.8754 0.3540 0.023 Uiso 1 1 calc R
C70 C 0.6717(3) 0.6497(2) 0.37076(11) 0.0211(7) Uani 1 1 d .
H70 H 0.7297 0.6938 0.3613 0.025 Uiso 1 1 calc R
C1 C 0.6234(3) 0.7560(2) 0.25240(11) 0.0174(7) Uani 1 1 d .
C71 C 0.4517(3) 0.4386(2) 0.28468(11) 0.0182(7) Uani 1 1 d .
C89 C 0.2504(3) 0.4618(2) 0.36771(11) 0.0193(7) Uani 1 1 d .
H89 H 0.3067 0.4165 0.3711 0.023 Uiso 1 1 calc R
C2 C 0.5315(3) 0.8195(2) 0.26038(11) 0.0194(7) Uani 1 1 d .
C87 C 0.0596(3) 0.5144(2) 0.38652(11) 0.0173(7) Uani 1 1 d .
C67 C 0.5008(3) 0.5219(2) 0.39981(12) 0.0226(7) Uani 1 1 d .
H67 H 0.4424 0.4783 0.4097 0.027 Uiso 1 1 calc R
C20 C 0.2965(3) 0.8617(2) 0.30124(11) 0.0175(7) Uani 1 1 d .
C34 C 0.6872(3) 0.5614(2) 0.20094(11) 0.0173(7) Uani 1 1 d .
C53 C 0.4041(3) 0.5573(2) 0.12211(11) 0.0203(7) Uani 1 1 d .
H53 H 0.3731 0.6161 0.1273 0.024 Uiso 1 1 calc R
C66 C 0.5138(3) 0.5652(2) 0.35183(11) 0.0161(6) Uani 1 1 d .
C7 C 0.4356(3) 0.7833(2) 0.36769(11) 0.0164(7) Uani 1 1 d .
C3 C 0.5359(3) 0.9064(2) 0.23441(12) 0.0236(7) Uani 1 1 d .
H3 H 0.4722 0.9461 0.2391 0.028 Uiso 1 1 calc R
C40 C 0.5350(3) 0.7621(2) 0.11594(11) 0.0201(7) Uani 1 1 d .
H40 H 0.4602 0.7660 0.1337 0.024 Uiso 1 1 calc R
C57 C 0.5382(3) 0.4413(2) 0.13967(11) 0.0212(7) Uani 1 1 d .
H57 H 0.5940 0.4179 0.1589 0.025 Uiso 1 1 calc R
C44 C 0.7182(3) 0.6924(2) 0.10644(11) 0.0177(7) Uani 1 1 d .
H44 H 0.7690 0.6476 0.1173 0.021 Uiso 1 1 calc R
C21 C 0.2494(3) 0.8836(2) 0.25772(11) 0.0184(7) Uani 1 1 d .
H21 H 0.2792 0.8557 0.2280 0.022 Uiso 1 1 calc R
C33 C 0.7072(3) 0.5885(2) 0.24758(11) 0.0165(7) Uani 1 1 d .
C88 C 0.1412(3) 0.4487(2) 0.39419(11) 0.0184(7) Uani 1 1 d .
C22 C 0.1596(3) 0.9454(2) 0.25642(12) 0.0220(7) Uani 1 1 d .
C23 C 0.1157(3) 0.9845(2) 0.30067(12) 0.0224(7) Uani 1 1 d .
C56 C 0.5016(3) 0.3879(2) 0.10421(12) 0.0225(7) Uani 1 1 d .
C54 C 0.3584(3) 0.5033(2) 0.08992(11) 0.0222(7) Uani 1 1 d .
C25 C 0.2536(3) 0.9073(2) 0.34387(12) 0.0215(7) Uani 1 1 d .
H25 H 0.2866 0.8951 0.3735 0.026 Uiso 1 1 calc R
C52 C 0.4941(3) 0.5276(2) 0.14708(11) 0.0186(7) Uani 1 1 d .
C76 C 0.5458(3) 0.3888(2) 0.29581(12) 0.0221(7) Uani 1 1 d .
H76 H 0.6037 0.4184 0.3094 0.026 Uiso 1 1 calc R
C42 C 0.6804(3) 0.8173(2) 0.05087(11) 0.0219(7) Uani 1 1 d .
C8 C 0.3639(3) 0.7354(2) 0.40536(11) 0.0176(7) Uani 1 1 d .
H8 H 0.3109 0.6938 0.3967 0.021 Uiso 1 1 calc R
C5 C 0.7226(3) 0.8727(2) 0.19335(12) 0.0256(8) Uani 1 1 d .
H5 H 0.7889 0.8913 0.1711 0.031 Uiso 1 1 calc R
C35 C 0.7669(3) 0.5083(2) 0.17206(11) 0.0208(7) Uani 1 1 d .
H35 H 0.7531 0.4923 0.1401 0.025 Uiso 1 1 calc R
C94 C 0.1140(3) 0.3669(2) 0.43116(12) 0.0227(7) Uani 1 1 d .
H94 H 0.0315 0.3710 0.4452 0.027 Uiso 1 1 calc R
C4 C 0.6325(3) 0.9334(2) 0.20238(12) 0.0264(8) Uani 1 1 d .
H4 H 0.6375 0.9929 0.1866 0.032 Uiso 1 1 calc R
C55 C 0.4129(3) 0.4206(2) 0.07995(11) 0.0228(7) Uani 1 1 d .
C43 C 0.7575(3) 0.7538(2) 0.06621(11) 0.0208(7) Uani 1 1 d .
C45 C 0.4914(3) 0.8999(2) 0.05917(13) 0.0299(8) Uani 1 1 d .
H45 H 0.5163 0.9153 0.0227 0.036 Uiso 1 1 calc R
C93 C -0.1167(3) 0.4465(2) 0.38516(13) 0.0255(8) Uani 1 1 d .
H93A H -0.1113 0.4697 0.3501 0.038 Uiso 1 1 calc GR
H93B H -0.1965 0.4467 0.4008 0.038 Uiso 1 1 calc GR
H93C H -0.0867 0.3845 0.3868 0.038 Uiso 1 1 calc GR
C90 C -0.0053(3) 0.6657(2) 0.35122(12) 0.0238(7) Uani 1 1 d .
H90 H -0.0810 0.6349 0.3573 0.029 Uiso 1 1 calc R
C13 C 0.2827(3) 0.7015(2) 0.49690(12) 0.0253(8) Uani 1 1 d .
H13 H 0.3241 0.6831 0.5256 0.030 Uiso 1 1 calc R
C38 C 0.8066(3) 0.5574(2) 0.26457(12) 0.0234(7) Uani 1 1 d .
H38 H 0.8216 0.5735 0.2963 0.028 Uiso 1 1 calc R
C68 C 0.5736(3) 0.5429(3) 0.43279(12) 0.0279(8) Uani 1 1 d .
H68 H 0.5659 0.5130 0.4653 0.033 Uiso 1 1 calc R
C74 C 0.4705(3) 0.2556(2) 0.26861(12) 0.0285(8) Uani 1 1 d .
C69 C 0.6579(3) 0.6078(3) 0.41849(12) 0.0287(8) Uani 1 1 d .
H69 H 0.7062 0.6234 0.4416 0.034 Uiso 1 1 calc R
C24 C 0.1648(3) 0.9694(2) 0.34429(12) 0.0237(7) Uani 1 1 d .
C6 C 0.7177(3) 0.7868(2) 0.21589(11) 0.0210(7) Uani 1 1 d .
H6 H 0.7788 0.7461 0.2071 0.025 Uiso 1 1 calc R
C9 C 0.3685(3) 0.7471(2) 0.45527(11) 0.0208(7) Uani 1 1 d .
C10 C 0.4500(3) 0.8061(2) 0.46667(11) 0.0225(7) Uani 1 1 d .
C11 C 0.5231(3) 0.8556(2) 0.42990(12) 0.0232(7) Uani 1 1 d .
C36 C 0.8648(3) 0.4794(2) 0.18987(12) 0.0257(8) Uani 1 1 d .
H36 H 0.9184 0.4432 0.1704 0.031 Uiso 1 1 calc R
C75 C 0.5581(3) 0.2968(2) 0.28775(12) 0.0280(8) Uani 1 1 d .
C72 C 0.3697(3) 0.3958(2) 0.26292(12) 0.0238(8) Uani 1 1 d .
H72 H 0.3075 0.4301 0.2532 0.029 Uiso 1 1 calc R
C30 C 0.1253(3) 1.0227(2) 0.39029(13) 0.0274(8) Uani 1 1 d .
H30 H 0.1045 1.0852 0.3781 0.033 Uiso 1 1 calc R
C37 C 0.8851(3) 0.5031(3) 0.23636(13) 0.0294(8) Uani 1 1 d .
H37 H 0.9521 0.4826 0.2490 0.035 Uiso 1 1 calc R
C49 C 0.8809(3) 0.7506(2) 0.04202(12) 0.0256(8) Uani 1 1 d .
H49 H 0.8933 0.8012 0.0154 0.031 Uiso 1 1 calc R
C58 C 0.2540(3) 0.5319(3) 0.06652(13) 0.0295(8) Uani 1 1 d .
H58 H 0.2646 0.5110 0.0318 0.035 Uiso 1 1 calc R
C62 C 0.5608(3) 0.2983(2) 0.09242(13) 0.0296(8) Uani 1 1 d .
H62 H 0.5326 0.2774 0.0621 0.036 Uiso 1 1 calc R
C41 C 0.5686(3) 0.8243(2) 0.07555(12) 0.0235(7) Uani 1 1 d .
C73 C 0.3768(3) 0.3035(2) 0.25506(12) 0.0283(8) Uani 1 1 d .
C81 C 0.6622(3) 0.2424(3) 0.29834(15) 0.0369(9) Uani 1 1 d .
H81 H 0.6354 0.1807 0.3121 0.044 Uiso 1 1 calc R
C26 C 0.1161(3) 0.9713(2) 0.20736(12) 0.0267(8) Uani 1 1 d .
H26 H 0.0510 1.0143 0.2146 0.032 Uiso 1 1 calc R
C51 C 0.9088(3) 0.6613(3) 0.01724(14) 0.0354(9) Uani 1 1 d .
H51A H 0.9002 0.6107 0.0428 0.053 Uiso 1 1 calc GR
H51B H 0.9873 0.6630 0.0000 0.053 Uiso 1 1 calc GR
H51C H 0.8567 0.6530 -0.0070 0.053 Uiso 1 1 calc GR
C17 C 0.6112(3) 0.9212(3) 0.44252(13) 0.0336(9) Uani 1 1 d .
H17 H 0.5924 0.9318 0.4789 0.040 Uiso 1 1 calc R
C96 C 0.1811(3) 0.3702(3) 0.47479(14) 0.0389(10) Uani 1 1 d .
H96A H 0.2628 0.3702 0.4622 0.058 Uiso 1 1 calc GR
H96B H 0.1625 0.3171 0.4981 0.058 Uiso 1 1 calc GR
H96C H 0.1612 0.4256 0.4921 0.058 Uiso 1 1 calc GR
C50 C 0.9598(3) 0.7657(3) 0.08034(15) 0.0352(9) Uani 1 1 d .
H50A H 0.9364 0.8207 0.0975 0.053 Uiso 1 1 calc GR
H50B H 1.0382 0.7728 0.0633 0.053 Uiso 1 1 calc GR
H50C H 0.9555 0.7135 0.1049 0.053 Uiso 1 1 calc GR
C47 C 0.5089(4) 0.9839(3) 0.08648(17) 0.0445(11) Uani 1 1 d .
H47A H 0.4868 0.9707 0.1225 0.067 Uiso 1 1 calc GR
H47B H 0.4619 1.0336 0.0748 0.067 Uiso 1 1 calc GR
H47C H 0.5892 1.0014 0.0797 0.067 Uiso 1 1 calc GR
C15 C 0.2295(3) 0.6170(2) 0.48158(12) 0.0299(8) Uani 1 1 d .
H15A H 0.1832 0.6337 0.4552 0.045 Uiso 1 1 calc GR
H15B H 0.1813 0.5877 0.5106 0.045 Uiso 1 1 calc GR
H15C H 0.2897 0.5749 0.4690 0.045 Uiso 1 1 calc GR
C91 C 0.0050(3) 0.7176(3) 0.30005(14) 0.0337(9) Uani 1 1 d .
H91A H 0.0721 0.7568 0.2954 0.051 Uiso 1 1 calc GR
H91B H -0.0633 0.7548 0.2980 0.051 Uiso 1 1 calc GR
H91C H 0.0129 0.6745 0.2738 0.051 Uiso 1 1 calc GR
C61 C 0.4284(3) 0.3879(3) -0.00456(12) 0.0306(9) Uani 1 1 d .
H61A H 0.4020 0.3461 -0.0269 0.046 Uiso 1 1 calc GR
H61B H 0.5108 0.3808 -0.0052 0.046 Uiso 1 1 calc GR
H61C H 0.4113 0.4504 -0.0157 0.046 Uiso 1 1 calc GR
C16 C 0.5311(4) 0.7615(3) 0.53857(14) 0.0434(11) Uani 1 1 d .
H16A H 0.6090 0.7801 0.5250 0.065 Uiso 1 1 calc GR
H16B H 0.5193 0.6988 0.5308 0.065 Uiso 1 1 calc GR
H16C H 0.5190 0.7655 0.5749 0.065 Uiso 1 1 calc GR
B1 B 0.6202(3) 0.6567(2) 0.27771(13) 0.0166(7) Uani 1 1 d .
C27 C 0.2084(4) 1.0214(3) 0.17080(14) 0.0426(10) Uani 1 1 d .
H27A H 0.2329 1.0746 0.1860 0.064 Uiso 1 1 calc GR
H27B H 0.1780 1.0407 0.1400 0.064 Uiso 1 1 calc GR
H27C H 0.2736 0.9808 0.1629 0.064 Uiso 1 1 calc GR
C77 C 0.2820(3) 0.2573(3) 0.23412(14) 0.0385(10) Uani 1 1 d .
H77 H 0.3114 0.1977 0.2223 0.046 Uiso 1 1 calc R
C48 C 0.7082(3) 0.8419(3) -0.03664(13) 0.0334(9) Uani 1 1 d .
H48A H 0.7323 0.8874 -0.0641 0.050 Uiso 1 1 calc GR
H48B H 0.6295 0.8240 -0.0377 0.050 Uiso 1 1 calc GR
H48C H 0.7580 0.7886 -0.0402 0.050 Uiso 1 1 calc GR
C92 C 0.1912(3) 0.7701(3) 0.51500(14) 0.0341(9) Uani 1 1 d .
H92A H 0.2274 0.8235 0.5254 0.051 Uiso 1 1 calc GR
H92B H 0.1397 0.7425 0.5434 0.051 Uiso 1 1 calc GR
H92C H 0.1480 0.7884 0.4878 0.051 Uiso 1 1 calc GR
C59 C 0.2344(3) 0.6336(3) 0.06263(16) 0.0423(10) Uani 1 1 d .
H59A H 0.2164 0.6554 0.0963 0.063 Uiso 1 1 calc GR
H59B H 0.1708 0.6475 0.0440 0.063 Uiso 1 1 calc GR
H59C H 0.3033 0.6638 0.0451 0.063 Uiso 1 1 calc GR
C63 C 0.6892(3) 0.3110(3) 0.07925(17) 0.0460(11) Uani 1 1 d .
H63A H 0.7051 0.3602 0.0531 0.069 Uiso 1 1 calc GR
H63B H 0.7241 0.2548 0.0672 0.069 Uiso 1 1 calc GR
H63C H 0.7208 0.3263 0.1090 0.069 Uiso 1 1 calc GR
C19 C 0.7296(3) 0.8782(3) 0.43416(15) 0.0412(10) Uani 1 1 d .
H19A H 0.7286 0.8195 0.4534 0.062 Uiso 1 1 calc GR
H19B H 0.7847 0.9183 0.4452 0.062 Uiso 1 1 calc GR
H19C H 0.7514 0.8693 0.3985 0.062 Uiso 1 1 calc GR
C29 C -0.0827(3) 1.0020(3) 0.30202(17) 0.0447(11) Uani 1 1 d .
H29A H -0.0860 0.9779 0.2695 0.067 Uiso 1 1 calc GR
H29B H -0.1438 1.0466 0.3089 0.067 Uiso 1 1 calc GR
H29C H -0.0922 0.9524 0.3282 0.067 Uiso 1 1 calc GR
C78 C 0.2433(4) 0.3127(3) 0.18989(15) 0.0517(12) Uani 1 1 d .
H78A H 0.1999 0.3657 0.2019 0.078 Uiso 1 1 calc GR
H78B H 0.1950 0.2750 0.1732 0.078 Uiso 1 1 calc GR
H78C H 0.3100 0.3328 0.1662 0.078 Uiso 1 1 calc GR
C02P C -0.0038(3) 0.7317(3) 0.39221(15) 0.0387(10) Uani 1 1 d .
H02A H -0.0141 0.6979 0.4250 0.058 Uiso 1 1 calc GR
H02B H -0.0656 0.7759 0.3908 0.058 Uiso 1 1 calc GR
H02C H 0.0693 0.7634 0.3871 0.058 Uiso 1 1 calc GR
C32 C 0.2172(4) 1.0319(3) 0.42335(15) 0.0414(10) Uani 1 1 d .
H32A H 0.2343 0.9721 0.4385 0.062 Uiso 1 1 calc GR
H32B H 0.1902 1.0724 0.4498 0.062 Uiso 1 1 calc GR
H32C H 0.2861 1.0572 0.4031 0.062 Uiso 1 1 calc GR
C95 C 0.1314(4) 0.2777(3) 0.40719(15) 0.0420(10) Uani 1 1 d .
H95A H 0.0852 0.2765 0.3801 0.063 Uiso 1 1 calc GR
H95B H 0.1083 0.2279 0.4323 0.063 Uiso 1 1 calc GR
H95C H 0.2119 0.2706 0.3936 0.063 Uiso 1 1 calc GR
C28 C 0.0722(4) 0.8910(3) 0.18428(16) 0.0480(11) Uani 1 1 d .
H28A H 0.1336 0.8466 0.1777 0.072 Uiso 1 1 calc GR
H28B H 0.0454 0.9115 0.1528 0.072 Uiso 1 1 calc GR
H28C H 0.0091 0.8630 0.2074 0.072 Uiso 1 1 calc GR
C31 C 0.0198(4) 0.9811(3) 0.42196(16) 0.0554(13) Uani 1 1 d .
H31A H -0.0398 0.9747 0.4010 0.083 Uiso 1 1 calc GR
H31B H -0.0076 1.0204 0.4489 0.083 Uiso 1 1 calc GR
H31C H 0.0389 0.9212 0.4364 0.083 Uiso 1 1 calc GR
C79 C 0.1787(4) 0.2391(3) 0.27454(16) 0.0539(13) Uani 1 1 d .
H79A H 0.2029 0.2044 0.3033 0.081 Uiso 1 1 calc GR
H79B H 0.1219 0.2044 0.2610 0.081 Uiso 1 1 calc GR
H79C H 0.1454 0.2969 0.2851 0.081 Uiso 1 1 calc GR
C60 C 0.1491(3) 0.4838(3) 0.09573(16) 0.0505(12) Uani 1 1 d .
H60A H 0.1616 0.4181 0.0967 0.076 Uiso 1 1 calc GR
H60B H 0.0825 0.4991 0.0793 0.076 Uiso 1 1 calc GR
H60C H 0.1361 0.5034 0.1299 0.076 Uiso 1 1 calc GR
C18 C 0.6086(4) 1.0123(3) 0.41333(17) 0.0482(12) Uani 1 1 d .
H18A H 0.6325 1.0047 0.3777 0.072 Uiso 1 1 calc GR
H18B H 0.6605 1.0542 0.4251 0.072 Uiso 1 1 calc GR
H18C H 0.5311 1.0371 0.4183 0.072 Uiso 1 1 calc GR
C83 C 0.7256(4) 0.2814(3) 0.33640(19) 0.0591(13) Uani 1 1 d .
H83A H 0.7598 0.3394 0.3227 0.089 Uiso 1 1 calc GR
H83B H 0.7857 0.2391 0.3443 0.089 Uiso 1 1 calc GR
H83C H 0.6726 0.2908 0.3669 0.089 Uiso 1 1 calc GR
C64 C 0.5332(5) 0.2250(3) 0.13380(18) 0.0658(16) Uani 1 1 d .
H64A H 0.5532 0.2456 0.1650 0.099 Uiso 1 1 calc GR
H64B H 0.5768 0.1701 0.1251 0.099 Uiso 1 1 calc GR
H64C H 0.4516 0.2115 0.1382 0.099 Uiso 1 1 calc GR
C46 C 0.3672(4) 0.8741(3) 0.0655(2) 0.0590(14) Uani 1 1 d .
H46A H 0.3584 0.8209 0.0468 0.089 Uiso 1 1 calc GR
H46B H 0.3231 0.9248 0.0529 0.089 Uiso 1 1 calc GR
H46C H 0.3395 0.8598 0.1011 0.089 Uiso 1 1 calc GR
C80 C 0.4272(5) 0.1065(3) 0.30284(17) 0.0595(14) Uani 1 1 d .
H80A H 0.3484 0.0947 0.2986 0.089 Uiso 1 1 calc GR
H80B H 0.4282 0.1369 0.3338 0.089 Uiso 1 1 calc GR
H80C H 0.4689 0.0490 0.3046 0.089 Uiso 1 1 calc GR
C82 C 0.7419(4) 0.2305(4) 0.24933(19) 0.0657(15) Uani 1 1 d .
H82A H 0.7003 0.2019 0.2259 0.099 Uiso 1 1 calc GR
H82B H 0.8065 0.1920 0.2561 0.099 Uiso 1 1 calc GR
H82C H 0.7698 0.2899 0.2347 0.099 Uiso 1 1 calc GR
C102 C 0.8805(5) 1.0908(4) 0.1146(2) 0.0767(17) Uani 1 1 d .
H10A H 0.8052 1.1184 0.1253 0.092 Uiso 1 1 calc R
H10B H 0.9032 1.0546 0.1436 0.092 Uiso 1 1 calc R
C101 C 0.9619(5) 1.1605(4) 0.0984(2) 0.088(2) Uani 1 1 d .
H10C H 0.9377 1.1985 0.0703 0.105 Uiso 1 1 calc R
H10D H 1.0367 1.1331 0.0865 0.105 Uiso 1 1 calc R
C100 C 0.9731(5) 1.2210(5) 0.1430(2) 0.094(2) Uani 1 1 d .
H10E H 1.0381 1.2619 0.1336 0.140 Uiso 1 1 calc GR
H10F H 0.9848 1.1820 0.1726 0.140 Uiso 1 1 calc GR
H10G H 0.9034 1.2567 0.1505 0.140 Uiso 1 1 calc GR
C103 C 0.8718(6) 1.0281(4) 0.0716(2) 0.089(2) Uani 1 1 d .
H10H H 0.9437 0.9931 0.0663 0.106 Uiso 1 1 calc R
H10I H 0.8102 0.9841 0.0837 0.106 Uiso 1 1 calc R
C104 C 0.8507(6) 1.0681(4) 0.0223(2) 0.095(2) Uani 1 1 d .
H10J H 0.8560 1.0206 -0.0015 0.143 Uiso 1 1 calc GR
H10K H 0.9077 1.1150 0.0102 0.143 Uiso 1 1 calc GR
H10L H 0.7745 1.0952 0.0254 0.143 Uiso 1 1 calc GR

loop_
_atom_site_aniso_label
_atom_site_aniso_U_11
_atom_site_aniso_U_22
_atom_site_aniso_U_33
_atom_site_aniso_U_23
_atom_site_aniso_U_13
_atom_site_aniso_U_12
Fe1 0.0152(2) 0.0190(2) 0.0082(2) -0.00263(17) 0.00219(17) -0.00082(18)
P3 0.0152(4) 0.0201(4) 0.0112(4) -0.0018(3) 0.0017(3) -0.0008(3)
P2 0.0179(4) 0.0204(4) 0.0086(4) -0.0022(3) 0.0005(3) 0.0005(3)
P1 0.0157(4) 0.0185(4) 0.0101(4) -0.0017(3) 0.0029(3) -0.0024(3)
O005 0.0136(11) 0.0294(13) 0.0162(11) 0.0008(10) 0.0035(9) -0.0046(9)
O006 0.0295(13) 0.0341(14) 0.0177(12) -0.0110(10) -0.0003(10) -0.0083(11)
O007 0.0397(15) 0.0259(13) 0.0179(12) 0.0040(10) 0.0024(11) -0.0028(11)
O008 0.0280(14) 0.0301(14) 0.0325(14) 0.0039(11) 0.0037(11) 0.0071(11)
O009 0.0294(14) 0.0541(17) 0.0123(12) -0.0140(11) 0.0001(10) -0.0025(12)
N1 0.0188(14) 0.0210(15) 0.0081(12) -0.0054(11) 0.0049(11) 0.0018(11)
O00B 0.073(2) 0.0211(14) 0.0324(15) -0.0054(12) 0.0057(14) -0.0082(13)
N2 0.0251(16) 0.0403(19) 0.0182(15) -0.0089(13) -0.0001(13) 0.0061(14)
C39 0.0220(17) 0.0221(17) 0.0083(14) -0.0029(13) -0.0005(12) -0.0012(14)
C84 0.0185(16) 0.0246(18) 0.0110(15) -0.0037(13) 0.0018(12) -0.0025(14)
C85 0.0195(16) 0.0217(17) 0.0118(15) -0.0027(13) 0.0010(12) -0.0043(13)
C65 0.0155(15) 0.0191(17) 0.0141(15) -0.0046(13) 0.0014(12) 0.0032(13)
C86 0.0179(16) 0.0244(18) 0.0132(15) -0.0031(13) -0.0020(12) -0.0030(13)
C12 0.0188(16) 0.0234(18) 0.0141(16) -0.0055(13) 0.0074(13) -0.0012(14)
C70 0.0165(16) 0.0306(19) 0.0157(16) -0.0069(14) 0.0025(13) -0.0004(14)
C1 0.0169(16) 0.0244(18) 0.0109(15) -0.0058(13) 0.0004(12) -0.0035(13)
C71 0.0214(17) 0.0170(17) 0.0139(15) 0.0002(13) 0.0045(13) -0.0037(13)
C89 0.0185(16) 0.0229(18) 0.0163(16) -0.0030(13) -0.0014(13) 0.0029(14)
C2 0.0215(17) 0.0236(18) 0.0121(15) -0.0029(13) 0.0024(13) -0.0051(14)
C87 0.0146(15) 0.0249(18) 0.0116(15) -0.0014(13) 0.0012(12) -0.0052(13)
C67 0.0194(17) 0.0291(19) 0.0165(16) 0.0020(14) 0.0046(13) -0.0002(14)
C20 0.0166(16) 0.0186(17) 0.0154(16) -0.0005(13) 0.0047(12) -0.0043(13)
C34 0.0164(16) 0.0198(17) 0.0139(15) 0.0022(13) 0.0018(12) 0.0014(13)
C53 0.0210(17) 0.0268(19) 0.0119(15) -0.0054(13) 0.0037(13) 0.0015(14)
C66 0.0169(16) 0.0192(17) 0.0115(15) -0.0013(12) -0.0004(12) 0.0037(13)
C7 0.0163(15) 0.0233(17) 0.0090(14) -0.0036(13) 0.0011(12) 0.0021(13)
C3 0.0283(19) 0.0202(18) 0.0206(17) -0.0021(14) 0.0029(14) -0.0021(14)
C40 0.0195(16) 0.0240(18) 0.0155(16) -0.0022(13) 0.0016(13) 0.0036(14)
C57 0.0243(17) 0.0243(19) 0.0139(16) -0.0027(13) 0.0018(13) 0.0006(14)
C44 0.0193(16) 0.0190(17) 0.0141(15) -0.0020(13) -0.0003(12) 0.0008(13)
C21 0.0201(16) 0.0184(17) 0.0147(15) -0.0016(13) 0.0043(13) -0.0031(13)
C33 0.0153(15) 0.0207(17) 0.0117(15) 0.0020(13) 0.0030(12) -0.0031(13)
C88 0.0185(16) 0.0252(18) 0.0111(15) -0.0023(13) -0.0002(12) -0.0043(14)
C22 0.0200(17) 0.0218(18) 0.0219(17) 0.0038(14) 0.0023(13) -0.0055(14)
C23 0.0220(17) 0.0180(17) 0.0237(18) 0.0053(14) 0.0055(14) 0.0013(14)
C56 0.0271(18) 0.0249(18) 0.0141(16) -0.0045(14) 0.0035(13) -0.0027(15)
C54 0.0209(17) 0.033(2) 0.0122(16) -0.0074(14) 0.0028(13) -0.0036(15)
C25 0.0269(18) 0.0210(18) 0.0151(16) -0.0017(13) 0.0018(13) -0.0024(14)
C52 0.0215(17) 0.0267(18) 0.0060(14) -0.0007(13) 0.0040(12) -0.0034(14)
C76 0.0249(18) 0.0223(18) 0.0170(16) 0.0003(14) 0.0030(13) -0.0016(14)
C42 0.0290(19) 0.0224(18) 0.0131(16) 0.0013(13) 0.0001(13) -0.0026(15)
C8 0.0187(16) 0.0207(17) 0.0129(15) -0.0048(13) 0.0012(12) -0.0012(13)
C5 0.0213(18) 0.032(2) 0.0199(17) 0.0001(15) 0.0084(14) -0.0086(15)
C35 0.0256(18) 0.0255(18) 0.0099(15) -0.0014(13) 0.0027(13) 0.0002(14)
C94 0.0215(17) 0.0251(19) 0.0185(17) 0.0035(14) 0.0051(13) -0.0040(14)
C4 0.030(2) 0.0230(19) 0.0228(18) 0.0032(15) 0.0043(15) -0.0050(15)
C55 0.0260(18) 0.0290(19) 0.0126(16) -0.0064(14) 0.0030(13) -0.0088(15)
C43 0.0200(17) 0.0271(19) 0.0143(16) -0.0040(14) 0.0025(13) -0.0026(14)
C45 0.038(2) 0.031(2) 0.0189(18) 0.0025(15) -0.0002(15) 0.0105(17)
C93 0.0231(18) 0.0271(19) 0.0255(18) 0.0067(15) -0.0045(14) -0.0078(15)
C90 0.0158(16) 0.0277(19) 0.0261(18) 0.0039(15) 0.0003(14) -0.0061(14)
C13 0.0247(18) 0.037(2) 0.0121(16) -0.0007(15) 0.0026(13) -0.0013(16)
C38 0.0226(17) 0.034(2) 0.0134(16) -0.0020(14) -0.0012(13) 0.0035(15)
C68 0.0240(18) 0.046(2) 0.0112(16) 0.0036(15) 0.0014(14) 0.0044(17)
C74 0.047(2) 0.0213(19) 0.0144(17) -0.0028(14) 0.0054(16) -0.0026(17)
C69 0.0201(17) 0.052(2) 0.0148(17) -0.0065(16) -0.0027(14) 0.0013(17)
C24 0.0279(18) 0.0195(18) 0.0206(17) -0.0004(14) 0.0066(14) -0.0016(14)
C6 0.0194(17) 0.0271(19) 0.0161(16) -0.0054(14) 0.0007(13) -0.0031(14)
C9 0.0214(17) 0.0276(19) 0.0127(15) -0.0050(14) 0.0017(13) 0.0012(14)
C10 0.0226(17) 0.033(2) 0.0121(16) -0.0121(14) 0.0019(13) 0.0014(15)
C11 0.0197(17) 0.031(2) 0.0201(17) -0.0122(15) -0.0008(13) 0.0000(14)
C36 0.0225(18) 0.031(2) 0.0202(17) -0.0010(15) 0.0069(14) 0.0058(15)
C75 0.039(2) 0.0230(19) 0.0180(17) -0.0008(14) 0.0082(15) 0.0003(16)
C72 0.0244(18) 0.033(2) 0.0132(16) -0.0017(14) 0.0025(13) -0.0064(15)
C30 0.033(2) 0.0241(19) 0.0235(18) -0.0039(15) 0.0027(15) 0.0022(16)
C37 0.0217(18) 0.045(2) 0.0210(18) -0.0004(16) -0.0026(14) 0.0125(16)
C49 0.0232(18) 0.030(2) 0.0208(17) 0.0013(15) 0.0043(14) -0.0018(15)
C58 0.0219(18) 0.045(2) 0.0233(18) -0.0151(17) -0.0016(14) 0.0005(16)
C62 0.042(2) 0.028(2) 0.0198(18) -0.0078(15) -0.0032(16) 0.0027(17)
C41 0.0271(18) 0.0244(19) 0.0189(17) -0.0052(14) -0.0012(14) 0.0031(15)
C73 0.037(2) 0.030(2) 0.0148(17) -0.0020(15) 0.0063(15) -0.0177(17)
C81 0.047(2) 0.023(2) 0.039(2) 0.0005(17) 0.0011(19) 0.0059(18)
C26 0.0272(19) 0.029(2) 0.0226(18) 0.0021(15) -0.0019(15) 0.0047(15)
C51 0.029(2) 0.047(2) 0.028(2) -0.0061(18) 0.0048(16) 0.0011(18)
C17 0.029(2) 0.051(3) 0.0217(18) -0.0191(18) 0.0045(15) -0.0110(18)
C96 0.043(2) 0.042(2) 0.032(2) 0.0113(18) -0.0119(18) -0.0083(19)
C50 0.0218(19) 0.043(2) 0.040(2) -0.0036(18) -0.0015(16) -0.0003(17)
C47 0.044(3) 0.029(2) 0.062(3) -0.006(2) -0.014(2) 0.0144(19)
C15 0.032(2) 0.037(2) 0.0162(17) 0.0032(15) 0.0086(15) -0.0082(17)
C91 0.0210(19) 0.037(2) 0.040(2) 0.0176(18) -0.0015(16) 0.0008(16)
C61 0.036(2) 0.042(2) 0.0141(17) -0.0105(16) -0.0014(15) -0.0050(17)
C16 0.043(2) 0.072(3) 0.0174(19) -0.0040(19) -0.0081(17) -0.009(2)
B1 0.0133(17) 0.022(2) 0.0143(17) -0.0047(15) 0.0004(14) -0.0032(15)
C27 0.047(3) 0.051(3) 0.027(2) 0.0118(19) -0.0016(18) -0.008(2)
C77 0.050(2) 0.042(2) 0.024(2) -0.0078(17) 0.0010(17) -0.021(2)
C48 0.043(2) 0.037(2) 0.0174(18) 0.0056(16) 0.0029(16) 0.0010(18)
C92 0.030(2) 0.041(2) 0.028(2) -0.0075(17) 0.0118(16) -0.0036(17)
C59 0.033(2) 0.058(3) 0.041(2) -0.017(2) -0.0170(18) 0.013(2)
C63 0.040(2) 0.037(2) 0.062(3) -0.020(2) -0.005(2) 0.0140(19)
C19 0.024(2) 0.063(3) 0.038(2) -0.010(2) -0.0060(17) -0.0120(19)
C29 0.026(2) 0.052(3) 0.051(3) 0.009(2) 0.0048(18) 0.0086(19)
C78 0.048(3) 0.074(3) 0.034(2) -0.005(2) -0.008(2) -0.030(2)
C02P 0.031(2) 0.035(2) 0.050(3) -0.0141(19) -0.0025(18) 0.0086(17)
C32 0.048(3) 0.043(2) 0.034(2) -0.0170(19) -0.0015(19) 0.011(2)
C95 0.061(3) 0.026(2) 0.032(2) 0.0048(17) 0.013(2) -0.0021(19)
C28 0.055(3) 0.048(3) 0.046(3) 0.003(2) -0.028(2) -0.002(2)
C31 0.053(3) 0.072(3) 0.036(2) -0.023(2) 0.024(2) -0.025(2)
C79 0.056(3) 0.068(3) 0.035(2) -0.001(2) 0.005(2) -0.038(2)
C60 0.020(2) 0.087(4) 0.044(3) -0.002(2) -0.0050(18) -0.008(2)
C18 0.046(3) 0.040(3) 0.062(3) -0.029(2) -0.005(2) -0.009(2)
C83 0.060(3) 0.052(3) 0.072(3) -0.017(3) -0.029(3) 0.024(2)
C64 0.108(4) 0.029(2) 0.050(3) -0.001(2) 0.021(3) 0.012(3)
C46 0.052(3) 0.041(3) 0.091(4) 0.001(3) -0.037(3) 0.013(2)
C80 0.104(4) 0.022(2) 0.047(3) 0.001(2) 0.007(3) -0.014(2)
C82 0.062(3) 0.069(4) 0.060(3) 0.000(3) 0.008(3) 0.025(3)
C102 0.061(3) 0.066(4) 0.096(5) 0.026(3) -0.001(3) 0.004(3)
C101 0.056(4) 0.099(5) 0.095(5) 0.037(4) 0.011(3) 0.007(3)
C100 0.068(4) 0.131(6) 0.089(5) -0.050(4) -0.015(3) -0.021(4)
C103 0.100(5) 0.091(5) 0.075(4) -0.020(4) -0.003(4) -0.031(4)
C104 0.134(6) 0.061(4) 0.100(5) 0.006(4) -0.053(5) -0.027(4)

loop_
_atom_type_symbol
_atom_type_description
_atom_type_scat_dispersion_real
_atom_type_scat_dispersion_imag
_atom_type_scat_source
C C 0.0033 0.0016 'International Tables Vol C Tables 4.2.6.8 and 6.1.1.4'
H H 0.0000 0.0000 'International Tables Vol C Tables 4.2.6.8 and 6.1.1.4'
B B 0.0013 0.0007 'International Tables Vol C Tables 4.2.6.8 and 6.1.1.4'
Fe Fe 0.3463 0.8444 'International Tables Vol C Tables 4.2.6.8 and 6.1.1.4'
N N 0.0061 0.0033 'International Tables Vol C Tables 4.2.6.8 and 6.1.1.4'
O O 0.0106 0.0060 'International Tables Vol C Tables 4.2.6.8 and 6.1.1.4'
P P 0.1023 0.0942 'International Tables Vol C Tables 4.2.6.8 and 6.1.1.4'

loop_
_geom_angle_atom_site_label_1
_geom_angle_atom_site_label_2
_geom_angle_atom_site_label_3
_geom_angle
P3 Fe1 P2 100.98(3)
P3 Fe1 P1 96.74(3)
P3 Fe1 C1 115.22(8)
P3 Fe1 C2 128.81(8)
P3 Fe1 B1 76.90(10)
P2 Fe1 C1 85.72(8)
P2 Fe1 C2 111.07(8)
P1 Fe1 P2 156.48(4)
P1 Fe1 C1 72.71(8)
P1 Fe1 C2 45.42(7)
P1 Fe1 B1 87.68(9)
N1 Fe1 P3 104.54(8)
N1 Fe1 P2 93.01(8)
N1 Fe1 P1 97.40(8)
N1 Fe1 C1 139.74(11)
N1 Fe1 C2 112.19(11)
N1 Fe1 B1 174.47(12)
C1 Fe1 C2 34.91(11)
B1 Fe1 P2 81.46(9)
B1 Fe1 C1 40.07(12)
B1 Fe1 C2 69.97(12)
C84 P3 Fe1 117.20(11)
C71 P3 Fe1 123.24(10)
C71 P3 C84 97.75(14)
C66 P3 Fe1 109.23(10)
C66 P3 C84 103.89(14)
C66 P3 C71 103.12(14)
C39 P2 Fe1 112.96(10)
C34 P2 Fe1 109.54(10)
C34 P2 C39 103.49(14)
C34 P2 C52 107.51(15)
C52 P2 Fe1 122.53(10)
C52 P2 C39 98.89(14)
C2 P1 Fe1 73.04(10)
C2 P1 C20 107.56(15)
C2 P1 C7 111.00(14)
C20 P1 Fe1 125.46(11)
C7 P1 Fe1 131.63(11)
C7 P1 C20 100.06(14)
C87 O005 C93 111.6(2)
C55 O006 C61 112.2(2)
C42 O007 C48 111.7(3)
C23 O008 C29 114.2(3)
C10 O009 C16 113.6(3)
N2 N1 Fe1 176.0(3)
C74 O00B C80 113.7(3)
C40 C39 P2 120.2(2)
C40 C39 C44 118.6(3)
C44 C39 P2 121.2(2)
C85 C84 P3 120.6(2)
C85 C84 C89 118.5(3)
C89 C84 P3 120.9(2)
C84 C85 H85 119.1
C84 C85 C86 121.8(3)
C86 C85 H85 119.1
C70 C65 C66 118.3(3)
C70 C65 B1 126.5(3)
C66 C65 B1 114.7(3)
C85 C86 C87 117.4(3)
C85 C86 C90 121.8(3)
C87 C86 C90 120.7(3)
C7 C12 H12 119.5
C7 C12 C11 121.0(3)
C11 C12 H12 119.5
C65 C70 H70 119.6
C69 C70 C65 120.9(3)
C69 C70 H70 119.6
C2 C1 Fe1 74.11(18)
C2 C1 C6 114.8(3)
C2 C1 B1 123.8(3)
C6 C1 Fe1 134.0(2)
C6 C1 B1 121.1(3)
B1 C1 Fe1 64.80(16)
C76 C71 P3 122.4(2)
C76 C71 C72 118.5(3)
C72 C71 P3 118.9(3)
C84 C89 H89 119.0
C88 C89 C84 122.0(3)
C88 C89 H89 119.0
P1 C2 Fe1 61.55(9)
C1 C2 Fe1 70.98(17)
C1 C2 P1 114.4(2)
C3 C2 Fe1 135.7(2)
C3 C2 P1 123.9(2)
C3 C2 C1 121.7(3)
O005 C87 C86 117.6(3)
C88 C87 O005 119.6(3)
C88 C87 C86 122.8(3)
C66 C67 H67 120.2
C68 C67 H67 120.2
C68 C67 C66 119.6(3)
C21 C20 P1 121.8(2)
C21 C20 C25 117.4(3)
C25 C20 P1 120.8(2)
C33 C34 P2 111.9(2)
C35 C34 P2 126.9(2)
C35 C34 C33 121.0(3)
C54 C53 H53 119.0
C54 C53 C52 121.9(3)
C52 C53 H53 119.0
C65 C66 P3 110.1(2)
C67 C66 P3 129.0(2)
C67 C66 C65 120.8(3)
C12 C7 P1 120.8(2)
C12 C7 C8 119.8(3)
C8 C7 P1 118.9(2)
C2 C3 H3 120.0
C4 C3 C2 120.1(3)
C4 C3 H3 120.0
C39 C40 H40 119.0
C39 C40 C41 122.1(3)
C41 C40 H40 119.0
C56 C57 H57 119.4
C52 C57 H57 119.4
C52 C57 C56 121.2(3)
C39 C44 H44 119.0
C39 C44 C43 122.0(3)
C43 C44 H44 119.0
C20 C21 H21 119.0
C20 C21 C22 122.1(3)
C22 C21 H21 119.0
C34 C33 B1 120.1(3)
C38 C33 C34 117.1(3)
C38 C33 B1 122.7(3)
C89 C88 C94 121.1(3)
C87 C88 C89 117.4(3)
C87 C88 C94 121.5(3)
C21 C22 C26 120.0(3)
C23 C22 C21 118.0(3)
C23 C22 C26 121.9(3)
O008 C23 C22 119.9(3)
O008 C23 C24 118.0(3)
C22 C23 C24 122.0(3)
C57 C56 C62 120.1(3)
C55 C56 C57 117.9(3)
C55 C56 C62 122.0(3)
C53 C54 C55 117.2(3)
C53 C54 C58 121.9(3)
C55 C54 C58 120.9(3)
C20 C25 H25 118.8
C24 C25 C20 122.5(3)
C24 C25 H25 118.8
C53 C52 P2 117.1(2)
C57 C52 P2 124.0(2)
C57 C52 C53 118.6(3)
C71 C76 H76 118.9
C71 C76 C75 122.2(3)
C75 C76 H76 118.9
O007 C42 C41 117.8(3)
C43 C42 O007 119.5(3)
C43 C42 C41 122.6(3)
C7 C8 H8 119.4
C9 C8 C7 121.1(3)
C9 C8 H8 119.4
C4 C5 H5 119.3
C6 C5 H5 119.3
C6 C5 C4 121.4(3)
C34 C35 H35 119.9
C36 C35 C34 120.2(3)
C36 C35 H35 119.9
C88 C94 H94 107.1
C88 C94 C96 110.7(3)
C96 C94 H94 107.1
C95 C94 C88 113.2(3)
C95 C94 H94 107.1
C95 C94 C96 111.2(3)
C3 C4 C5 119.5(3)
C3 C4 H4 120.3
C5 C4 H4 120.3
C56 C55 O006 119.5(3)
C56 C55 C54 122.7(3)
C54 C55 O006 117.7(3)
C44 C43 C49 119.8(3)
C42 C43 C44 117.4(3)
C42 C43 C49 122.8(3)
C41 C45 H45 107.3
C47 C45 H45 107.3
C47 C45 C41 109.3(3)
C46 C45 H45 107.3
C46 C45 C41 113.9(3)
C46 C45 C47 111.4(3)
O005 C93 H93A 109.5
O005 C93 H93B 109.5
O005 C93 H93C 109.5
H93A C93 H93B 109.5
H93A C93 H93C 109.5
H93B C93 H93C 109.5
C86 C90 H90 107.5
C86 C90 C91 114.3(3)
C86 C90 C02P 109.6(3)
C91 C90 H90 107.5
C91 C90 C02P 110.2(3)
C02P C90 H90 107.5
C9 C13 H13 107.7
C15 C13 H13 107.7
C15 C13 C9 113.3(3)
C15 C13 C92 110.9(3)
C92 C13 H13 107.7
C92 C13 C9 109.4(3)
C33 C38 H38 119.0
C33 C38 C37 122.0(3)
C37 C38 H38 119.0
C67 C68 H68 119.9
C67 C68 C69 120.2(3)
C69 C68 H68 119.9
C75 C74 O00B 117.9(3)
C73 C74 O00B 119.3(3)
C73 C74 C75 122.7(3)
C70 C69 C68 120.2(3)
C70 C69 H69 119.9
C68 C69 H69 119.9
C23 C24 C30 121.0(3)
C25 C24 C23 117.8(3)
C25 C24 C30 121.2(3)
C1 C6 H6 118.8
C5 C6 C1 122.3(3)
C5 C6 H6 118.8
C8 C9 C13 121.5(3)
C8 C9 C10 118.0(3)
C10 C9 C13 120.4(3)
C9 C10 O009 117.9(3)
C9 C10 C11 122.5(3)
C11 C10 O009 119.5(3)
C12 C11 C17 120.1(3)
C10 C11 C12 117.6(3)
C10 C11 C17 122.4(3)
C35 C36 H36 120.1
C35 C36 C37 119.8(3)
C37 C36 H36 120.1
C76 C75 C81 122.6(3)
C74 C75 C76 117.1(3)
C74 C75 C81 120.3(3)
C71 C72 H72 119.3
C71 C72 C73 121.5(3)
C73 C72 H72 119.3
C24 C30 H30 107.5
C32 C30 C24 113.2(3)
C32 C30 H30 107.5
C31 C30 C24 111.9(3)
C31 C30 H30 107.5
C31 C30 C32 108.9(3)
C38 C37 H37 120.1
C36 C37 C38 119.8(3)
C36 C37 H37 120.1
C43 C49 H49 107.9
C43 C49 C51 111.4(3)
C43 C49 C50 110.4(3)
C51 C49 H49 107.9
C50 C49 H49 107.9
C50 C49 C51 111.2(3)
C54 C58 H58 107.6
C54 C58 C59 114.1(3)
C54 C58 C60 109.5(3)
C59 C58 H58 107.6
C59 C58 C60 110.3(3)
C60 C58 H58 107.6
C56 C62 H62 107.3
C56 C62 C63 111.0(3)
C63 C62 H62 107.3
C64 C62 C56 113.0(3)
C64 C62 H62 107.3
C64 C62 C63 110.8(4)
C40 C41 C42 117.2(3)
C40 C41 C45 122.9(3)
C42 C41 C45 119.9(3)
C74 C73 C72 117.8(3)
C74 C73 C77 122.0(3)
C72 C73 C77 120.2(4)
C75 C81 H81 107.3
C75 C81 C82 109.8(3)
C83 C81 C75 114.2(3)
C83 C81 H81 107.3
C83 C81 C82 110.8(4)
C82 C81 H81 107.3
C22 C26 H26 107.5
C22 C26 C27 110.2(3)
C27 C26 H26 107.5
C28 C26 C22 112.9(3)
C28 C26 H26 107.5
C28 C26 C27 111.0(3)
C49 C51 H51A 109.5
C49 C51 H51B 109.5
C49 C51 H51C 109.5
H51A C51 H51B 109.5
H51A C51 H51C 109.5
H51B C51 H51C 109.5
C11 C17 H17 107.7
C11 C17 C19 109.8(3)
C19 C17 H17 107.7
C18 C17 C11 112.3(3)
C18 C17 H17 107.7
C18 C17 C19 111.3(3)
C94 C96 H96A 109.5
C94 C96 H96B 109.5
C94 C96 H96C 109.5
H96A C96 H96B 109.5
H96A C96 H96C 109.5
H96B C96 H96C 109.5
C49 C50 H50A 109.5
C49 C50 H50B 109.5
C49 C50 H50C 109.5
H50A C50 H50B 109.5
H50A C50 H50C 109.5
H50B C50 H50C 109.5
C45 C47 H47A 109.5
C45 C47 H47B 109.5
C45 C47 H47C 109.5
H47A C47 H47B 109.5
H47A C47 H47C 109.5
H47B C47 H47C 109.5
C13 C15 H15A 109.5
C13 C15 H15B 109.5
C13 C15 H15C 109.5
H15A C15 H15B 109.5
H15A C15 H15C 109.5
H15B C15 H15C 109.5
C90 C91 H91A 109.5
C90 C91 H91B 109.5
C90 C91 H91C 109.5
H91A C91 H91B 109.5
H91A C91 H91C 109.5
H91B C91 H91C 109.5
O006 C61 H61A 109.5
O006 C61 H61B 109.5
O006 C61 H61C 109.5
H61A C61 H61B 109.5
H61A C61 H61C 109.5
H61B C61 H61C 109.5
O009 C16 H16A 109.5
O009 C16 H16B 109.5
O009 C16 H16C 109.5
H16A C16 H16B 109.5
H16A C16 H16C 109.5
H16B C16 H16C 109.5
C65 B1 Fe1 111.3(2)
C65 B1 C33 110.9(3)
C1 B1 Fe1 75.13(18)
C1 B1 C65 127.0(3)
C1 B1 C33 113.3(3)
C33 B1 Fe1 113.9(2)
C26 C27 H27A 109.5
C26 C27 H27B 109.5
C26 C27 H27C 109.5
H27A C27 H27B 109.5
H27A C27 H27C 109.5
H27B C27 H27C 109.5
C73 C77 H77 108.1
C73 C77 C78 112.6(3)
C73 C77 C79 111.1(3)
C78 C77 H77 108.1
C78 C77 C79 108.8(4)
C79 C77 H77 108.1
O007 C48 H48A 109.5
O007 C48 H48B 109.5
O007 C48 H48C 109.5
H48A C48 H48B 109.5
H48A C48 H48C 109.5
H48B C48 H48C 109.5
C13 C92 H92A 109.5
C13 C92 H92B 109.5
C13 C92 H92C 109.5
H92A C92 H92B 109.5
H92A C92 H92C 109.5
H92B C92 H92C 109.5
C58 C59 H59A 109.5
C58 C59 H59B 109.5
C58 C59 H59C 109.5
H59A C59 H59B 109.5
H59A C59 H59C 109.5
H59B C59 H59C 109.5
C62 C63 H63A 109.5
C62 C63 H63B 109.5
C62 C63 H63C 109.5
H63A C63 H63B 109.5
H63A C63 H63C 109.5
H63B C63 H63C 109.5
C17 C19 H19A 109.5
C17 C19 H19B 109.5
C17 C19 H19C 109.5
H19A C19 H19B 109.5
H19A C19 H19C 109.5
H19B C19 H19C 109.5
O008 C29 H29A 109.5
O008 C29 H29B 109.5
O008 C29 H29C 109.5
H29A C29 H29B 109.5
H29A C29 H29C 109.5
H29B C29 H29C 109.5
C77 C78 H78A 109.5
C77 C78 H78B 109.5
C77 C78 H78C 109.5
H78A C78 H78B 109.5
H78A C78 H78C 109.5
H78B C78 H78C 109.5
C90 C02P H02A 109.5
C90 C02P H02B 109.5
C90 C02P H02C 109.5
H02A C02P H02B 109.5
H02A C02P H02C 109.5
H02B C02P H02C 109.5
C30 C32 H32A 109.5
C30 C32 H32B 109.5
C30 C32 H32C 109.5
H32A C32 H32B 109.5
H32A C32 H32C 109.5
H32B C32 H32C 109.5
C94 C95 H95A 109.5
C94 C95 H95B 109.5
C94 C95 H95C 109.5
H95A C95 H95B 109.5
H95A C95 H95C 109.5
H95B C95 H95C 109.5
C26 C28 H28A 109.5
C26 C28 H28B 109.5
C26 C28 H28C 109.5
H28A C28 H28B 109.5
H28A C28 H28C 109.5
H28B C28 H28C 109.5
C30 C31 H31A 109.5
C30 C31 H31B 109.5
C30 C31 H31C 109.5
H31A C31 H31B 109.5
H31A C31 H31C 109.5
H31B C31 H31C 109.5
C77 C79 H79A 109.5
C77 C79 H79B 109.5
C77 C79 H79C 109.5
H79A C79 H79B 109.5
H79A C79 H79C 109.5
H79B C79 H79C 109.5
C58 C60 H60A 109.5
C58 C60 H60B 109.5
C58 C60 H60C 109.5
H60A C60 H60B 109.5
H60A C60 H60C 109.5
H60B C60 H60C 109.5
C17 C18 H18A 109.5
C17 C18 H18B 109.5
C17 C18 H18C 109.5
H18A C18 H18B 109.5
H18A C18 H18C 109.5
H18B C18 H18C 109.5
C81 C83 H83A 109.5
C81 C83 H83B 109.5
C81 C83 H83C 109.5
H83A C83 H83B 109.5
H83A C83 H83C 109.5
H83B C83 H83C 109.5
C62 C64 H64A 109.5
C62 C64 H64B 109.5
C62 C64 H64C 109.5
H64A C64 H64B 109.5
H64A C64 H64C 109.5
H64B C64 H64C 109.5
C45 C46 H46A 109.5
C45 C46 H46B 109.5
C45 C46 H46C 109.5
H46A C46 H46B 109.5
H46A C46 H46C 109.5
H46B C46 H46C 109.5
O00B C80 H80A 109.5
O00B C80 H80B 109.5
O00B C80 H80C 109.5
H80A C80 H80B 109.5
H80A C80 H80C 109.5
H80B C80 H80C 109.5
C81 C82 H82A 109.5
C81 C82 H82B 109.5
C81 C82 H82C 109.5
H82A C82 H82B 109.5
H82A C82 H82C 109.5
H82B C82 H82C 109.5
H10A C102 H10B 108.1
C101 C102 H10A 109.6
C101 C102 H10B 109.6
C101 C102 C103 110.4(5)
C103 C102 H10A 109.6
C103 C102 H10B 109.6
C102 C101 H10C 109.7
C102 C101 H10D 109.7
C102 C101 C100 109.7(5)
H10C C101 H10D 108.2
C100 C101 H10C 109.7
C100 C101 H10D 109.7
C101 C100 H10E 109.5
C101 C100 H10F 109.5
C101 C100 H10G 109.5
H10E C100 H10F 109.5
H10E C100 H10G 109.5
H10F C100 H10G 109.5
C102 C103 H10H 107.4
C102 C103 H10I 107.4
H10H C103 H10I 106.9
C104 C103 C102 119.7(6)
C104 C103 H10H 107.4
C104 C103 H10I 107.4
C103 C104 H10J 109.5
C103 C104 H10K 109.5
C103 C104 H10L 109.5
H10J C104 H10K 109.5
H10J C104 H10L 109.5
H10K C104 H10L 109.5

loop_
_geom_bond_atom_site_label_1
_geom_bond_atom_site_label_2
_geom_bond_distance
Fe1 P3 2.1857(9)
Fe1 P2 2.2436(9)
Fe1 P1 2.2116(9)
Fe1 N1 1.811(3)
Fe1 C1 2.365(3)
Fe1 C2 2.406(3)
Fe1 B1 2.214(4)
P3 C84 1.862(3)
P3 C71 1.835(3)
P3 C66 1.833(3)
P2 C39 1.852(3)
P2 C34 1.826(3)
P2 C52 1.842(3)
P1 C2 1.792(3)
P1 C20 1.834(3)
P1 C7 1.822(3)
O005 C87 1.396(3)
O005 C93 1.432(4)
O006 C55 1.403(4)
O006 C61 1.433(4)
O007 C42 1.402(4)
O007 C48 1.436(4)
O008 C23 1.388(4)
O008 C29 1.426(5)
O009 C10 1.395(4)
O009 C16 1.412(5)
N1 N2 1.126(4)
O00B C74 1.394(4)
O00B C80 1.431(5)
C39 C40 1.385(4)
C39 C44 1.386(4)
C84 C85 1.390(4)
C84 C89 1.398(4)
C85 H85 0.9500
C85 C86 1.398(4)
C65 C70 1.397(4)
C65 C66 1.402(4)
C65 B1 1.598(4)
C86 C87 1.403(4)
C86 C90 1.506(5)
C12 H12 0.9500
C12 C7 1.380(4)
C12 C11 1.400(4)
C70 H70 0.9500
C70 C69 1.383(5)
C1 C2 1.432(4)
C1 C6 1.438(4)
C1 B1 1.575(5)
C71 C76 1.389(5)
C71 C72 1.390(4)
C89 H89 0.9500
C89 C88 1.396(4)
C2 C3 1.420(4)
C87 C88 1.390(4)
C67 H67 0.9500
C67 C66 1.398(4)
C67 C68 1.384(5)
C20 C21 1.395(4)
C20 C25 1.405(4)
C34 C33 1.405(4)
C34 C35 1.405(4)
C53 H53 0.9500
C53 C54 1.392(4)
C53 C52 1.398(4)
C7 C8 1.389(4)
C3 H3 0.9500
C3 C4 1.378(4)
C40 H40 0.9500
C40 C41 1.395(4)
C57 H57 0.9500
C57 C56 1.403(4)
C57 C52 1.389(5)
C44 H44 0.9500
C44 C43 1.399(4)
C21 H21 0.9500
C21 C22 1.397(4)
C33 C38 1.390(4)
C33 B1 1.610(5)
C88 C94 1.522(4)
C22 C23 1.395(5)
C22 C26 1.519(5)
C23 C24 1.396(5)
C56 C55 1.386(5)
C56 C62 1.523(5)
C54 C55 1.399(5)
C54 C58 1.517(5)
C25 H25 0.9500
C25 C24 1.389(5)
C76 H76 0.9500
C76 C75 1.394(5)
C42 C43 1.388(5)
C42 C41 1.403(5)
C8 H8 0.9500
C8 C9 1.384(4)
C5 H5 0.9500
C5 C4 1.393(5)
C5 C6 1.369(5)
C35 H35 0.9500
C35 C36 1.375(5)
C94 H94 1.0000
C94 C96 1.523(5)
C94 C95 1.509(5)
C4 H4 0.9500
C43 C49 1.517(4)
C45 H45 1.0000
C45 C41 1.521(5)
C45 C47 1.520(5)
C45 C46 1.511(6)
C93 H93A 0.9800
C93 H93B 0.9800
C93 H93C 0.9800
C90 H90 1.0000
C90 C91 1.527(5)
C90 C02P 1.530(5)
C13 H13 1.0000
C13 C9 1.531(4)
C13 C15 1.517(5)
C13 C92 1.527(5)
C38 H38 0.9500
C38 C37 1.397(5)
C68 H68 0.9500
C68 C69 1.390(5)
C74 C75 1.393(5)
C74 C73 1.392(5)
C69 H69 0.9500
C24 C30 1.532(4)
C6 H6 0.9500
C9 C10 1.393(5)
C10 C11 1.394(5)
C11 C17 1.526(5)
C36 H36 0.9500
C36 C37 1.385(5)
C75 C81 1.518(5)
C72 H72 0.9500
C72 C73 1.395(5)
C30 H30 1.0000
C30 C32 1.523(5)
C30 C31 1.522(5)
C37 H37 0.9500
C49 H49 1.0000
C49 C51 1.533(5)
C49 C50 1.526(5)
C58 H58 1.0000
C58 C59 1.517(5)
C58 C60 1.530(5)
C62 H62 1.0000
C62 C63 1.526(5)
C62 C64 1.508(5)
C73 C77 1.522(5)
C81 H81 1.0000
C81 C83 1.511(6)
C81 C82 1.533(6)
C26 H26 1.0000
C26 C27 1.528(5)
C26 C28 1.512(5)
C51 H51A 0.9800
C51 H51B 0.9800
C51 H51C 0.9800
C17 H17 1.0000
C17 C19 1.528(5)
C17 C18 1.517(6)
C96 H96A 0.9800
C96 H96B 0.9800
C96 H96C 0.9800
C50 H50A 0.9800
C50 H50B 0.9800
C50 H50C 0.9800
C47 H47A 0.9800
C47 H47B 0.9800
C47 H47C 0.9800
C15 H15A 0.9800
C15 H15B 0.9800
C15 H15C 0.9800
C91 H91A 0.9800
C91 H91B 0.9800
C91 H91C 0.9800
C61 H61A 0.9800
C61 H61B 0.9800
C61 H61C 0.9800
C16 H16A 0.9800
C16 H16B 0.9800
C16 H16C 0.9800
C27 H27A 0.9800
C27 H27B 0.9800
C27 H27C 0.9800
C77 H77 1.0000
C77 C78 1.528(6)
C77 C79 1.533(5)
C48 H48A 0.9800
C48 H48B 0.9800
C48 H48C 0.9800
C92 H92A 0.9800
C92 H92B 0.9800
C92 H92C 0.9800
C59 H59A 0.9800
C59 H59B 0.9800
C59 H59C 0.9800
C63 H63A 0.9800
C63 H63B 0.9800
C63 H63C 0.9800
C19 H19A 0.9800
C19 H19B 0.9800
C19 H19C 0.9800
C29 H29A 0.9800
C29 H29B 0.9800
C29 H29C 0.9800
C78 H78A 0.9800
C78 H78B 0.9800
C78 H78C 0.9800
C02P H02A 0.9800
C02P H02B 0.9800
C02P H02C 0.9800
C32 H32A 0.9800
C32 H32B 0.9800
C32 H32C 0.9800
C95 H95A 0.9800
C95 H95B 0.9800
C95 H95C 0.9800
C28 H28A 0.9800
C28 H28B 0.9800
C28 H28C 0.9800
C31 H31A 0.9800
C31 H31B 0.9800
C31 H31C 0.9800
C79 H79A 0.9800
C79 H79B 0.9800
C79 H79C 0.9800
C60 H60A 0.9800
C60 H60B 0.9800
C60 H60C 0.9800
C18 H18A 0.9800
C18 H18B 0.9800
C18 H18C 0.9800
C83 H83A 0.9800
C83 H83B 0.9800
C83 H83C 0.9800
C64 H64A 0.9800
C64 H64B 0.9800
C64 H64C 0.9800
C46 H46A 0.9800
C46 H46B 0.9800
C46 H46C 0.9800
C80 H80A 0.9800
C80 H80B 0.9800
C80 H80C 0.9800
C82 H82A 0.9800
C82 H82B 0.9800
C82 H82C 0.9800
C102 H10A 0.9900
C102 H10B 0.9900
C102 C101 1.424(7)
C102 C103 1.553(8)
C101 H10C 0.9900
C101 H10D 0.9900
C101 C100 1.573(8)
C100 H10E 0.9800
C100 H10F 0.9800
C100 H10G 0.9800
C103 H10H 0.9900
C103 H10I 0.9900
C103 C104 1.478(8)
C104 H10J 0.9800
C104 H10K 0.9800
C104 H10L 0.9800
